data_9004189
loop_
_publ_author_name
'Grice, J. D.'
'Ercit, T. S.'

_publ_section_title
;
 The crystal structure of moydite
;
_journal_name_full 'The Canadian Mineralogist'
_journal_page_first 675
_journal_page_last 678
_journal_volume 24
_journal_year 1986
_chemical_formula_sum 'C H4 B O7 Sm0.1 Y0.9'
_chemical_name_mineral Moydite-(Y)
_space_group_IT_number 61
_symmetry_space_group_name_Hall '-P 2ac 2ab'
_symmetry_space_group_name_H-M 'P b c a'
_cell_angle_alpha 90
_cell_angle_beta 90
_cell_angle_gamma 90
_cell_formula_units_Z 8
_cell_length_a 9.089
_cell_length_b 12.244
_cell_length_c 8.926
_cell_volume 993.336
_database_code_amcsd 0005214
_exptl_crystal_density_diffrn 3.128
_cod_original_formula_sum '(Y.9 Sm.1) B C O7 H4'
_cod_database_code 9004189

loop_
_space_group_symop_operation_xyz
x,y,z
x,1/2-y,1/2+z
-x,1/2+y,1/2-z
1/2-x,1/2+y,z
1/2+x,1/2-y,-z
1/2+x,y,1/2-z
1/2-x,-y,1/2+z
-x,-y,-z

loop_
_atom_site_label
_atom_site_fract_x
_atom_site_fract_y
_atom_site_fract_z
_atom_site_occupancy
_atom_site_U_iso_or_equiv
_atom_site_type_symbol
_atom_site_attached_hydrogens
Y 0.01460 0.49910 0.22720 0.90000 0.00830 Y 0
Sm 0.01460 0.49910 0.22720 0.10000 0.00830 Sm 0
B 0.00320 0.24900 0.24150 1.00000 0.01490 B 0
C 0.26220 0.54540 0.02680 1.00000 0.01130 C 0
O1 -0.27920 0.46880 -0.16920 1.00000 0.01320 O 0
O2 -0.12670 0.45500 0.01640 1.00000 0.01660 O 0
O3 0.36800 0.55650 -0.06170 1.00000 0.02020 O 0
O-H4 0.10190 0.31720 0.15340 1.00000 0.01550 O 1
O-H5 -0.09440 0.32560 0.32580 1.00000 0.01590 O 1
O-H6 0.08790 0.17960 0.35050 1.00000 0.01760 O 1
O-H7 -0.08440 0.17000 0.15380 1.00000 0.01650 O 1

loop_
_cod_changelog_entry_id
_cod_changelog_entry_author
_cod_changelog_entry_date
_cod_changelog_entry_text
1
;cod-tools version 3.8.0
Id: cif_guess_AMCSD_atom_types 9574 2023-05-10 09:00:05Z saulius
;
2023-05-10T18:48:44+03:00
;Derived atom types and hydrogen counts
from atom names that follow the AMCSD naming convention
(Wat == water, O-H == hydroxyl).
;

loop_
_cod_related_entry_id
_cod_related_entry_database
_cod_related_entry_code
1 AMCSD 0005214
